data_7048966
loop_
_publ_author_name
'Guo, Haiyang'
'Gong, Chunhua'
'Zeng, Xianghua'
'Xu, Hao'
'Zeng, Qingdao'
'Zhang, Junyong'
'Xie, Jingli'

_publ_section_title
;
 Isopolymolybdate-based inorganic-organic hybrid compounds constructed by
 multidentate N-donor ligands: syntheses, structures and properties.
;
_journal_issue 17
_journal_name_full 'Dalton transactions (Cambridge, England : 2003)'
_journal_page_first 5541
_journal_page_last 5550
_journal_paper_doi 10.1039/c9dt00119k
_journal_volume 48
_journal_year 2019
_chemical_formula_moiety 'C54 H48 Cu3 Mo8 N22 O26, H2 O'
_chemical_formula_sum 'C54 H50 Cu3 Mo8 N22 O27'
_chemical_formula_weight 2397.30
_space_group_crystal_system triclinic
_space_group_IT_number 2
_space_group_name_Hall '-P 1'
_space_group_name_H-M_alt 'P -1'
_symmetry_space_group_name_Hall '-P 1'
_symmetry_space_group_name_H-M 'P -1'
_atom_sites_solution_hydrogens mixed
_atom_sites_solution_primary direct
_audit_creation_date 2019-02-07
_audit_creation_method
;
Olex2 1.2-beta
(compiled 2018.05.29 svn.r3508 for OlexSys, GUI svn.r5506)
;
_audit_update_record
;
2019-02-08 deposited with the CCDC.
2019-02-11 downloaded from the CCDC.
;
_cell_angle_alpha 109.276(5)
_cell_angle_beta 105.850(4)
_cell_angle_gamma 104.678(4)
_cell_formula_units_Z 1
_cell_length_a 10.7419(4)
_cell_length_b 13.8200(7)
_cell_length_c 14.4031(7)
_cell_measurement_reflns_used 6651
_cell_measurement_temperature 293(2)
_cell_measurement_theta_max 28.8840
_cell_measurement_theta_min 3.2530
_cell_volume 1797.26(19)
_computing_cell_refinement
;
CrysAlisPro, Agilent Technologies,
Version 1.171.37.35 (release 13-08-2014 CrysAlis171 .NET)
(compiled Aug 13 2014,18:06:01)
;
_computing_data_collection
;
CrysAlisPro, Agilent Technologies,
Version 1.171.37.35 (release 13-08-2014 CrysAlis171 .NET)
(compiled Aug 13 2014,18:06:01)
;
_computing_data_reduction
;
CrysAlisPro, Agilent Technologies,
Version 1.171.37.35 (release 13-08-2014 CrysAlis171 .NET)
(compiled Aug 13 2014,18:06:01)
;
_computing_molecular_graphics 'Olex2 (Dolomanov et al., 2009)'
_computing_publication_material 'Olex2 (Dolomanov et al., 2009)'
_computing_structure_refinement 'ShelXL (Sheldrick, 2015)'
_computing_structure_solution 'ShelXS (Sheldrick, 2008)'
_diffrn_ambient_temperature 293(2)
_diffrn_detector 'CCD plate'
_diffrn_detector_area_resol_mean 16.0802
_diffrn_detector_type Eos
_diffrn_measured_fraction_theta_full 0.999
_diffrn_measured_fraction_theta_max 0.999
_diffrn_measurement_details
;
#__ type_ start__ end____ width___ exp.time_
  1 omega  -25.00   23.00   1.0000   60.0000
omega____ theta____ kappa____ phi______ frames
    -      -15.5013  -99.0000   60.0000 48

#__ type_ start__ end____ width___ exp.time_
  2 omega  -25.00   23.00   1.0000   60.0000
omega____ theta____ kappa____ phi______ frames
    -      -15.5013  -99.0000  -60.0000 48

#__ type_ start__ end____ width___ exp.time_
  3 omega  -14.00   87.00   1.0000   60.0000
omega____ theta____ kappa____ phi______ frames
    -       15.7357   19.0000  120.0000 101

#__ type_ start__ end____ width___ exp.time_
  4 omega   -1.00   83.00   1.0000   60.0000
omega____ theta____ kappa____ phi______ frames
    -       15.7357   57.0000   30.0000 84

#__ type_ start__ end____ width___ exp.time_
  5 omega  -11.00   83.00   1.0000   60.0000
omega____ theta____ kappa____ phi______ frames
    -       15.7357   77.0000  -90.0000 94

#__ type_ start__ end____ width___ exp.time_
  6 omega  -52.00   42.00   1.0000   60.0000
omega____ theta____ kappa____ phi______ frames
    -       15.7357  -77.0000  150.0000 94

#__ type_ start__ end____ width___ exp.time_
  7 omega  -32.00   52.00   1.0000   60.0000
omega____ theta____ kappa____ phi______ frames
    -      -15.5013   57.0000    0.0000 84

#__ type_ start__ end____ width___ exp.time_
  8 omega  -25.00    4.00   1.0000   60.0000
omega____ theta____ kappa____ phi______ frames
    -       15.7357  -99.0000  -90.0000 29
;
_diffrn_measurement_device 'four-circle diffractometer'
_diffrn_measurement_device_type 'Xcalibur, Eos, Gemini'
_diffrn_measurement_method '\w scans'
_diffrn_orient_matrix_UB_11 -0.0337075000
_diffrn_orient_matrix_UB_12 -0.0020732000
_diffrn_orient_matrix_UB_13 0.0357347000
_diffrn_orient_matrix_UB_21 -0.0162857000
_diffrn_orient_matrix_UB_22 0.0460737000
_diffrn_orient_matrix_UB_23 -0.0020785000
_diffrn_orient_matrix_UB_31 -0.0640089000
_diffrn_orient_matrix_UB_32 -0.0363743000
_diffrn_orient_matrix_UB_33 -0.0439411000
_diffrn_radiation_monochromator graphite
_diffrn_radiation_probe x-ray
_diffrn_radiation_type MoK\a
_diffrn_radiation_wavelength 0.71073
_diffrn_reflns_av_R_equivalents 0.0432
_diffrn_reflns_av_unetI/netI 0.0556
_diffrn_reflns_Laue_measured_fraction_full 0.999
_diffrn_reflns_Laue_measured_fraction_max 0.999
_diffrn_reflns_limit_h_max 13
_diffrn_reflns_limit_h_min -13
_diffrn_reflns_limit_k_max 17
_diffrn_reflns_limit_k_min -17
_diffrn_reflns_limit_l_max 17
_diffrn_reflns_limit_l_min -17
_diffrn_reflns_number 22203
_diffrn_reflns_point_group_measured_fraction_full 0.999
_diffrn_reflns_point_group_measured_fraction_max 0.999
_diffrn_reflns_theta_full 25.242
_diffrn_reflns_theta_max 26.371
_diffrn_reflns_theta_min 2.638
_diffrn_source 'Enhance (Mo) X-ray Source'
_exptl_absorpt_coefficient_mu 2.309
_exptl_absorpt_correction_T_max 1.00000
_exptl_absorpt_correction_T_min 0.97278
_exptl_absorpt_correction_type multi-scan
_exptl_absorpt_process_details
;
CrysAlisPro, Agilent Technologies,
Version 1.171.37.35 (release 13-08-2014 CrysAlis171 .NET)
(compiled Aug 13 2014,18:06:01)
Empirical absorption correction using spherical harmonics,
 implemented in SCALE3 ABSPACK scaling algorithm.
;
_exptl_crystal_colour blue
_exptl_crystal_density_diffrn 2.215
_exptl_crystal_F_000 1167
_exptl_crystal_size_max 0.25
_exptl_crystal_size_mid 0.10
_exptl_crystal_size_min 0.08
_refine_diff_density_max 1.414
_refine_diff_density_min -0.562
_refine_diff_density_rms 0.122
_refine_ls_extinction_method none
_refine_ls_goodness_of_fit_ref 1.020
_refine_ls_hydrogen_treatment mixed
_refine_ls_matrix_type full
_refine_ls_number_parameters 523
_refine_ls_number_reflns 7347
_refine_ls_number_restraints 0
_refine_ls_restrained_S_all 1.020
_refine_ls_R_factor_all 0.0604
_refine_ls_R_factor_gt 0.0361
_refine_ls_shift/su_max 0.001
_refine_ls_shift/su_mean 0.000
_refine_ls_structure_factor_coef Fsqd
_refine_ls_weighting_details 'w=1/[\s^2^(Fo^2^)+(0.0299P)^2^+0.7217P] where P=(Fo^2^+2Fc^2^)/3'
_refine_ls_weighting_scheme calc
_refine_ls_wR_factor_gt 0.0701
_refine_ls_wR_factor_ref 0.0779
_reflns_Friedel_coverage 0.000
_reflns_number_gt 5464
_reflns_number_total 7347
_reflns_threshold_expression 'I > 2\s(I)'
_cod_data_source_file c9dt00119k2.cif
_cod_data_source_block 160403a
_cod_depositor_comments 'Adding full bibliography for 7048962--7048966.cif.'
_cod_original_cell_volume 1797.27(15)
_cod_database_code 7048966
_shelx_shelxl_version_number 2018/3
_chemical_oxdiff_formula 'Cu C H O N Mo'
_shelx_space_group_comment
;
The symmetry employed for this shelxl refinement is uniquely defined
by the following loop, which should always be used as a source of
symmetry information in preference to the above space-group names.
They are only intended as comments.
;
_reflns_odcompleteness_completeness 99.92
_reflns_odcompleteness_iscentric 1
_reflns_odcompleteness_theta 26.32
_olex2_refinement_description
;
1. Fixed Uiso
 At 1.2 times of:
  All C(H) groups, All C(H,H) groups
 At 1.5 times of:
  All O(H,H) groups
2. Rigid bond restraints
 O1W
 with sigma for 1-2 distances of 0.005 and sigma for 1-3 distances of 0.01
3. Others
 Fixed Sof: O1W(0.5) H1WA(0.5) H1WB(0.5)
4.a Riding coordinates:
 O1W(H1WA,H1WB)
4.b Secondary CH2 refined with riding coordinates:
 C12(H12A,H12B), C18(H18A,H18B), C6(H6A,H6B)
4.c Aromatic/amide H refined with riding coordinates:
 C27(H27), C21(H21), C22(H22), C25(H25), C24(H24), C4(H4), C13(H13), C1(H1),
 C3(H3), C2(H2), C14(H14), C16(H16), C10(H10), C15(H15), C7(H7), C9(H9), C8(H8)
;
_olex2_submission_special_instructions 'No special instructions were received'

loop_
_space_group_symop_operation_xyz
'x, y, z'
'-x, -y, -z'

loop_
_atom_site_label
_atom_site_type_symbol
_atom_site_fract_x
_atom_site_fract_y
_atom_site_fract_z
_atom_site_U_iso_or_equiv
_atom_site_adp_type
_atom_site_occupancy
_atom_site_site_symmetry_order
_atom_site_calc_flag
_atom_site_refinement_flags_posn
_atom_site_refinement_flags_adp
_atom_site_refinement_flags_occupancy
Mo1 Mo 0.98419(4) 0.60085(3) 0.45010(3) 0.01606(10) Uani 1 1 d . . .
Mo2 Mo 1.26077(4) 0.50403(3) 0.48199(3) 0.01780(10) Uani 1 1 d . . .
Mo3 Mo 1.21864(4) 0.68624(3) 0.68492(3) 0.01944(10) Uani 1 1 d . . .
Mo4 Mo 1.02659(4) 0.41402(3) 0.24381(3) 0.01870(10) Uani 1 1 d . . .
Cu2 Cu 1.000000 0.500000 0.000000 0.01721(18) Uani 1 2 d S T P
Cu1 Cu 1.25055(6) 0.97141(5) 0.25454(5) 0.02684(15) Uani 1 1 d . . .
O8 O 1.1829(3) 0.6481(2) 0.5322(2) 0.0179(7) Uani 1 1 d . . .
O7 O 0.9628(3) 0.7221(3) 0.4926(3) 0.0284(8) Uani 1 1 d . . .
O11 O 0.7951(3) 0.4953(2) 0.3969(2) 0.0167(7) Uani 1 1 d . . .
O10 O 1.1884(3) 0.8054(3) 0.7146(3) 0.0324(8) Uani 1 1 d . . .
O2 O 1.0495(3) 0.2923(3) 0.2099(3) 0.0316(8) Uani 1 1 d . . .
O6 O 1.2684(3) 0.3766(3) 0.4446(3) 0.0303(8) Uani 1 1 d . . .
O4 O 1.2085(3) 0.5124(3) 0.3481(2) 0.0225(7) Uani 1 1 d . . .
O13 O 0.9861(3) 0.5688(2) 0.5897(2) 0.0168(7) Uani 1 1 d . . .
O1 O 1.0258(3) 0.4464(3) 0.1389(2) 0.0276(8) Uani 1 1 d . . .
O12 O 1.1693(3) 0.6381(3) 0.7845(2) 0.0225(7) Uani 1 1 d . . .
O3 O 0.9931(3) 0.5794(3) 0.3264(2) 0.0232(7) Uani 1 1 d . . .
N8 N 1.1722(3) 0.6475(3) 0.1030(3) 0.0210(9) Uani 1 1 d . . .
O9 O 1.3950(3) 0.7272(3) 0.7403(3) 0.0355(9) Uani 1 1 d . . .
O5 O 1.4284(3) 0.5947(3) 0.5473(3) 0.0315(8) Uani 1 1 d . . .
N9 N 0.8699(3) 0.5664(3) 0.0447(3) 0.0181(8) Uani 1 1 d . . .
N11 N 0.7049(3) 0.5901(3) 0.0977(3) 0.0190(8) Uani 1 1 d . . .
N7 N 1.1397(4) 0.7377(3) 0.1266(3) 0.0277(10) Uani 1 1 d . . .
N5 N 1.2550(4) 0.8234(3) 0.1898(3) 0.0287(10) Uani 1 1 d . . .
N4 N 1.2400(4) 1.1205(3) 0.3170(3) 0.0239(9) Uani 1 1 d . . .
N1 N 1.4441(4) 1.0523(3) 0.3834(3) 0.0281(10) Uani 1 1 d . . .
N6 N 1.3664(4) 0.7942(3) 0.2090(3) 0.0303(10) Uani 1 1 d . . .
N2 N 1.2356(4) 1.0085(4) 0.1268(3) 0.0359(11) Uani 1 1 d . . .
N10 N 0.7276(4) 0.6594(3) 0.0505(3) 0.0280(10) Uani 1 1 d . . .
C20 C 1.4018(4) 0.6196(4) 0.1613(3) 0.0193(10) Uani 1 1 d . . .
C19 C 1.3128(4) 0.6854(4) 0.1555(4) 0.0212(10) Uani 1 1 d . . .
N3 N 1.0671(4) 0.9243(3) 0.2845(3) 0.0279(10) Uani 1 1 d . . .
C23 C 0.7910(4) 0.5352(4) 0.0931(4) 0.0202(10) Uani 1 1 d . . .
H23 H 0.791(4) 0.481(4) 0.121(4) 0.024 Uiso 1 1 d R . .
C27 C 0.5084(4) 0.6336(4) 0.1243(4) 0.0204(10) Uani 1 1 d . . .
H27 H 0.519140 0.678864 0.089177 0.024 Uiso 1 1 calc R . .
C26 C 0.5985(4) 0.5793(4) 0.1403(4) 0.0205(10) Uani 1 1 d . . .
C21 C 1.3889(4) 0.5539(4) 0.2150(4) 0.0242(11) Uani 1 1 d . . .
H21 H 1.317071 0.544089 0.239457 0.029 Uiso 1 1 calc R . .
C22 C 0.8272(4) 0.6424(4) 0.0197(4) 0.0245(11) Uani 1 1 d . . .
H22 H 0.865123 0.678910 -0.015942 0.029 Uiso 1 1 calc R . .
C25 C 0.5874(5) 0.5140(4) 0.1951(4) 0.0281(12) Uani 1 1 d . . .
H25 H 0.649667 0.478966 0.206138 0.034 Uiso 1 1 calc R . .
C11 C 1.2672(5) 1.1165(4) 0.1538(4) 0.0307(12) Uani 1 1 d . . .
C12 C 1.3025(5) 1.1891(4) 0.2684(4) 0.0273(11) Uani 1 1 d . . .
H12A H 1.403134 1.223601 0.306934 0.033 Uiso 1 1 calc R . .
H12B H 1.265889 1.247076 0.272767 0.033 Uiso 1 1 calc R . .
C17 C 1.0164(5) 1.0050(4) 0.3034(4) 0.0261(11) Uani 1 1 d . . .
C18 C 1.0902(5) 1.1052(4) 0.2915(4) 0.0317(12) Uani 1 1 d . . .
H18A H 1.046690 1.095708 0.218853 0.038 Uiso 1 1 calc R . .
H18B H 1.083354 1.170168 0.339438 0.038 Uiso 1 1 calc R . .
C24 C 0.4830(5) 0.5019(4) 0.2330(4) 0.0298(12) Uani 1 1 d . . .
H24 H 0.474784 0.459059 0.270632 0.036 Uiso 1 1 calc R . .
C5 C 1.4516(5) 1.1476(4) 0.4556(4) 0.0267(11) Uani 1 1 d . . .
C6 C 1.3201(5) 1.1689(4) 0.4342(4) 0.0302(12) Uani 1 1 d . . .
H6A H 1.264402 1.136013 0.466752 0.036 Uiso 1 1 calc R . .
H6B H 1.341873 1.248054 0.465187 0.036 Uiso 1 1 calc R . .
C4 C 1.5737(5) 1.2208(4) 0.5422(4) 0.0327(12) Uani 1 1 d . . .
H4 H 1.575903 1.286161 0.590370 0.039 Uiso 1 1 calc R . .
C13 C 1.0037(5) 0.8327(4) 0.2930(4) 0.0325(13) Uani 1 1 d . . .
H13 H 1.038516 0.776584 0.280048 0.039 Uiso 1 1 calc R . .
C1 C 1.5608(5) 1.0295(4) 0.3992(4) 0.0378(13) Uani 1 1 d . . .
H1 H 1.557115 0.963353 0.351084 0.045 Uiso 1 1 calc R . .
C3 C 1.6900(5) 1.1970(5) 0.5568(4) 0.0376(14) Uani 1 1 d . . .
H3 H 1.772378 1.245649 0.615554 0.045 Uiso 1 1 calc R . .
C2 C 1.6864(5) 1.1010(5) 0.4847(4) 0.0405(15) Uani 1 1 d . . .
H2 H 1.766148 1.084219 0.492925 0.049 Uiso 1 1 calc R . .
C14 C 0.8894(5) 0.8182(5) 0.3200(4) 0.0370(13) Uani 1 1 d . . .
H14 H 0.849199 0.754333 0.326995 0.044 Uiso 1 1 calc R . .
C16 C 0.9004(5) 0.9950(5) 0.3293(5) 0.0409(14) Uani 1 1 d . . .
H16 H 0.866533 1.051688 0.341789 0.049 Uiso 1 1 calc R . .
C10 C 1.2734(6) 1.1607(5) 0.0810(5) 0.0475(16) Uani 1 1 d . . .
H10 H 1.295625 1.236173 0.101539 0.057 Uiso 1 1 calc R . .
C15 C 0.8359(6) 0.8991(5) 0.3363(5) 0.0478(16) Uani 1 1 d . . .
H15 H 0.756433 0.889763 0.352033 0.057 Uiso 1 1 calc R . .
C7 C 1.2085(7) 0.9422(5) 0.0262(5) 0.0557(18) Uani 1 1 d . . .
H7 H 1.185794 0.866828 0.006715 0.067 Uiso 1 1 calc R . .
C9 C 1.2464(8) 1.0920(6) -0.0211(5) 0.068(2) Uani 1 1 d . . .
H9 H 1.250831 1.120396 -0.070860 0.082 Uiso 1 1 calc R . .
C8 C 1.2129(8) 0.9812(6) -0.0500(5) 0.071(2) Uani 1 1 d . . .
H8 H 1.193508 0.933135 -0.119598 0.085 Uiso 1 1 calc R . .
O1W O 0.4171(14) 0.7688(10) -0.0150(8) 0.128(5) Uani 0.5 1 d . U .
H1WA H 0.368303 0.688480 -0.045536 0.192 Uiso 0.5 1 d R . .
H1WB H 0.355243 0.778510 -0.056256 0.192 Uiso 0.5 1 d R . .

loop_
_atom_site_aniso_label
_atom_site_aniso_U_11
_atom_site_aniso_U_22
_atom_site_aniso_U_33
_atom_site_aniso_U_23
_atom_site_aniso_U_13
_atom_site_aniso_U_12
Mo1 0.01744(18) 0.0152(2) 0.0184(2) 0.00842(18) 0.00809(16) 0.00768(16)
Mo2 0.01497(18) 0.0205(2) 0.0191(2) 0.00710(18) 0.00859(16) 0.00825(16)
Mo3 0.01822(19) 0.0172(2) 0.0175(2) 0.00341(18) 0.00757(17) 0.00327(17)
Mo4 0.01913(19) 0.0223(2) 0.0165(2) 0.00808(18) 0.00906(17) 0.00869(17)
Cu2 0.0143(3) 0.0158(4) 0.0227(4) 0.0052(4) 0.0106(3) 0.0080(3)
Cu1 0.0223(3) 0.0158(3) 0.0361(4) 0.0042(3) 0.0091(3) 0.0091(2)
O8 0.0171(14) 0.0152(18) 0.0201(17) 0.0069(14) 0.0086(13) 0.0036(13)
O7 0.0365(18) 0.023(2) 0.031(2) 0.0135(16) 0.0138(16) 0.0173(16)
O11 0.0152(14) 0.0193(18) 0.0166(16) 0.0085(14) 0.0047(12) 0.0085(13)
O10 0.046(2) 0.020(2) 0.027(2) 0.0041(16) 0.0159(17) 0.0115(17)
O2 0.0339(18) 0.026(2) 0.033(2) 0.0086(17) 0.0130(16) 0.0146(16)
O6 0.0337(18) 0.028(2) 0.036(2) 0.0119(17) 0.0178(16) 0.0197(16)
O4 0.0201(15) 0.028(2) 0.0211(18) 0.0110(15) 0.0116(14) 0.0083(14)
O13 0.0162(14) 0.0160(18) 0.0158(16) 0.0044(14) 0.0058(13) 0.0063(13)
O1 0.0291(17) 0.039(2) 0.0224(19) 0.0157(17) 0.0154(15) 0.0151(16)
O12 0.0212(15) 0.026(2) 0.0175(17) 0.0069(15) 0.0080(13) 0.0078(14)
O3 0.0231(16) 0.025(2) 0.0238(18) 0.0110(15) 0.0111(14) 0.0091(14)
N8 0.0170(18) 0.015(2) 0.029(2) 0.0047(18) 0.0089(17) 0.0091(16)
O9 0.0196(16) 0.043(2) 0.027(2) 0.0068(18) 0.0056(15) 0.0006(16)
O5 0.0177(15) 0.038(2) 0.034(2) 0.0097(17) 0.0116(15) 0.0090(15)
N9 0.0158(17) 0.019(2) 0.020(2) 0.0067(18) 0.0087(16) 0.0077(16)
N11 0.0179(18) 0.021(2) 0.023(2) 0.0105(18) 0.0099(16) 0.0109(17)
N7 0.0216(19) 0.018(2) 0.038(3) 0.005(2) 0.0098(18) 0.0099(17)
N5 0.0189(19) 0.018(2) 0.039(3) 0.004(2) 0.0074(18) 0.0060(17)
N4 0.026(2) 0.018(2) 0.028(2) 0.0067(19) 0.0123(18) 0.0106(17)
N1 0.025(2) 0.020(2) 0.033(3) 0.008(2) 0.0063(19) 0.0096(18)
N6 0.020(2) 0.017(2) 0.046(3) 0.006(2) 0.0111(19) 0.0098(18)
N2 0.047(3) 0.026(3) 0.026(3) 0.004(2) 0.010(2) 0.015(2)
N10 0.025(2) 0.037(3) 0.036(3) 0.020(2) 0.0194(19) 0.0196(19)
C20 0.016(2) 0.013(3) 0.021(3) 0.001(2) 0.0044(19) 0.0060(18)
C19 0.018(2) 0.021(3) 0.027(3) 0.009(2) 0.012(2) 0.010(2)
N3 0.027(2) 0.021(2) 0.033(3) 0.009(2) 0.0092(19) 0.0108(18)
C23 0.019(2) 0.019(3) 0.023(3) 0.009(2) 0.008(2) 0.008(2)
C27 0.019(2) 0.020(3) 0.026(3) 0.012(2) 0.010(2) 0.0092(19)
C26 0.014(2) 0.024(3) 0.026(3) 0.007(2) 0.0118(19) 0.0097(19)
C21 0.018(2) 0.025(3) 0.027(3) 0.007(2) 0.012(2) 0.007(2)
C22 0.023(2) 0.028(3) 0.027(3) 0.012(2) 0.013(2) 0.013(2)
C25 0.028(2) 0.040(3) 0.033(3) 0.022(3) 0.018(2) 0.022(2)
C11 0.028(3) 0.027(3) 0.028(3) 0.008(3) 0.005(2) 0.009(2)
C12 0.026(2) 0.024(3) 0.026(3) 0.006(2) 0.009(2) 0.008(2)
C17 0.025(2) 0.021(3) 0.032(3) 0.012(2) 0.008(2) 0.010(2)
C18 0.031(3) 0.028(3) 0.045(3) 0.016(3) 0.020(2) 0.019(2)
C24 0.032(3) 0.041(3) 0.031(3) 0.025(3) 0.017(2) 0.020(2)
C5 0.035(3) 0.015(3) 0.024(3) 0.008(2) 0.005(2) 0.007(2)
C6 0.044(3) 0.017(3) 0.027(3) 0.005(2) 0.013(2) 0.013(2)
C4 0.041(3) 0.022(3) 0.029(3) 0.010(2) 0.008(2) 0.008(2)
C13 0.031(3) 0.024(3) 0.042(3) 0.016(3) 0.009(2) 0.012(2)
C1 0.035(3) 0.027(3) 0.044(4) 0.009(3) 0.011(3) 0.013(2)
C3 0.035(3) 0.030(3) 0.030(3) 0.011(3) 0.001(2) 0.000(2)
C2 0.025(3) 0.045(4) 0.045(4) 0.017(3) 0.006(3) 0.014(3)
C14 0.042(3) 0.028(3) 0.037(3) 0.017(3) 0.012(3) 0.007(3)
C16 0.040(3) 0.039(4) 0.059(4) 0.024(3) 0.028(3) 0.024(3)
C10 0.067(4) 0.030(4) 0.037(4) 0.011(3) 0.013(3) 0.018(3)
C15 0.047(3) 0.055(4) 0.058(4) 0.027(3) 0.037(3) 0.022(3)
C7 0.080(5) 0.033(4) 0.041(4) 0.004(3) 0.013(3) 0.028(3)
C9 0.109(6) 0.055(5) 0.037(4) 0.019(4) 0.020(4) 0.036(5)
C8 0.117(6) 0.065(6) 0.028(4) 0.012(4) 0.018(4) 0.051(5)
O1W 0.170(12) 0.106(11) 0.062(8) 0.038(7) -0.008(8) 0.036(9)

loop_
_atom_type_symbol
_atom_type_description
_atom_type_scat_dispersion_real
_atom_type_scat_dispersion_imag
_atom_type_scat_source
C C 0.0033 0.0016 'International Tables Vol C Tables 4.2.6.8 and 6.1.1.4'
H H 0.0000 0.0000 'International Tables Vol C Tables 4.2.6.8 and 6.1.1.4'
Cu Cu 0.3201 1.2651 'International Tables Vol C Tables 4.2.6.8 and 6.1.1.4'
Mo Mo -1.6832 0.6857 'International Tables Vol C Tables 4.2.6.8 and 6.1.1.4'
N N 0.0061 0.0033 'International Tables Vol C Tables 4.2.6.8 and 6.1.1.4'
O O 0.0106 0.0060 'International Tables Vol C Tables 4.2.6.8 and 6.1.1.4'

loop_
_geom_angle_atom_site_label_1
_geom_angle_atom_site_label_2
_geom_angle_atom_site_label_3
_geom_angle
_geom_angle_site_symmetry_1
_geom_angle_site_symmetry_3
O8 Mo1 O13 77.43(11) . .
O8 Mo1 O13 77.88(11) . 2_766
O7 Mo1 O8 100.76(14) . .
O7 Mo1 O11 101.65(14) . .
O7 Mo1 O13 96.98(13) . .
O7 Mo1 O13 173.05(13) . 2_766
O7 Mo1 O3 104.83(15) . .
O11 Mo1 O8 149.03(12) . .
O11 Mo1 O13 78.87(11) . .
O11 Mo1 O13 77.28(11) . 2_766
O13 Mo1 O13 76.07(11) . 2_766
O3 Mo1 O8 97.54(13) . .
O3 Mo1 O11 97.08(13) . .
O3 Mo1 O13 158.17(13) . .
O3 Mo1 O13 82.11(12) . 2_766
O8 Mo2 O13 70.90(10) . 2_766
O11 Mo2 O8 71.70(11) 2_766 .
O11 Mo2 O13 73.80(10) 2_766 2_766
O6 Mo2 O8 161.84(13) . .
O6 Mo2 O11 96.55(14) . 2_766
O6 Mo2 O4 100.76(15) . .
O6 Mo2 O13 92.80(13) . 2_766
O4 Mo2 O8 83.22(12) . .
O4 Mo2 O11 145.11(12) . 2_766
O4 Mo2 O13 75.31(11) . 2_766
O5 Mo2 O8 90.45(13) . .
O5 Mo2 O11 101.52(14) . 2_766
O5 Mo2 O6 105.75(16) . .
O5 Mo2 O4 102.56(14) . .
O5 Mo2 O13 161.34(14) . 2_766
O8 Mo3 O11 71.52(11) . 2_766
O8 Mo3 O13 73.84(10) . .
O10 Mo3 O8 97.66(14) . .
O10 Mo3 O11 164.43(13) . 2_766
O10 Mo3 O13 95.75(13) . .
O10 Mo3 O12 101.38(15) . .
O10 Mo3 O9 105.09(17) . .
O13 Mo3 O11 70.79(10) . 2_766
O12 Mo3 O8 145.94(12) . .
O12 Mo3 O11 83.43(12) . 2_766
O12 Mo3 O13 76.36(11) . .
O9 Mo3 O8 102.00(14) . .
O9 Mo3 O11 88.43(14) . 2_766
O9 Mo3 O13 159.14(15) . .
O9 Mo3 O12 99.95(14) . .
O2 Mo4 O4 100.35(14) . .
O2 Mo4 O13 96.92(13) . 2_766
O2 Mo4 O1 104.33(16) . .
O2 Mo4 O12 99.81(14) . 2_766
O2 Mo4 O3 166.99(14) . .
O4 Mo4 O13 74.98(11) . 2_766
O4 Mo4 O12 145.21(13) . 2_766
O4 Mo4 O3 76.83(12) . .
O1 Mo4 O4 101.18(14) . .
O1 Mo4 O13 158.74(13) . 2_766
O1 Mo4 O12 100.90(13) . 2_766
O1 Mo4 O3 88.67(13) . .
O12 Mo4 O13 74.68(11) 2_766 2_766
O12 Mo4 O3 77.15(12) 2_766 .
O3 Mo4 O13 70.07(10) . 2_766
O1 Cu2 O1 180.0 2_765 .
N8 Cu2 O1 89.16(13) . .
N8 Cu2 O1 90.84(13) 2_765 .
N8 Cu2 O1 89.16(13) 2_765 2_765
N8 Cu2 O1 90.84(13) . 2_765
N8 Cu2 N8 180.0 2_765 .
N9 Cu2 O1 91.98(13) . 2_765
N9 Cu2 O1 91.98(13) 2_765 .
N9 Cu2 O1 88.02(13) 2_765 2_765
N9 Cu2 O1 88.02(13) . .
N9 Cu2 N8 88.47(14) . 2_765
N9 Cu2 N8 91.53(14) . .
N9 Cu2 N8 88.47(14) 2_765 .
N9 Cu2 N8 91.53(14) 2_765 2_765
N9 Cu2 N9 180.0 . 2_765
N5 Cu1 N4 178.21(15) . .
N5 Cu1 N1 100.55(16) . .
N5 Cu1 N2 97.59(18) . .
N5 Cu1 N3 98.20(16) . .
N4 Cu1 N1 81.24(15) . .
N4 Cu1 N2 81.59(17) . .
N4 Cu1 N3 80.83(15) . .
N1 Cu1 N3 118.75(16) . .
N2 Cu1 N1 116.56(17) . .
N2 Cu1 N3 117.82(16) . .
Mo1 O8 Mo2 111.44(13) . .
Mo1 O8 Mo3 110.13(13) . .
Mo3 O8 Mo2 103.72(12) . .
Mo1 O11 Mo2 110.28(13) . 2_766
Mo1 O11 Mo3 111.09(12) . 2_766
Mo2 O11 Mo3 102.98(12) 2_766 2_766
Mo4 O4 Mo2 116.77(15) . .
Mo1 O13 Mo1 103.93(11) . 2_766
Mo1 O13 Mo2 97.27(10) 2_766 2_766
Mo1 O13 Mo2 90.04(9) . 2_766
Mo1 O13 Mo3 91.20(10) . .
Mo1 O13 Mo4 94.13(10) 2_766 2_766
Mo1 O13 Mo4 161.90(14) . 2_766
Mo2 O13 Mo4 86.45(9) 2_766 2_766
Mo3 O13 Mo1 98.45(10) . 2_766
Mo3 O13 Mo2 163.43(14) . 2_766
Mo3 O13 Mo4 87.25(9) . 2_766
Mo4 O1 Cu2 171.76(18) . .
Mo3 O12 Mo4 115.45(14) . 2_766
Mo1 O3 Mo4 113.68(15) . .
N7 N8 Cu2 113.7(3) . .
N7 N8 C19 105.5(4) . .
C19 N8 Cu2 140.8(3) . .
C23 N9 Cu2 127.1(3) . .
C23 N9 C22 103.9(4) . .
C22 N9 Cu2 128.4(3) . .
N10 N11 C26 122.0(4) . .
C23 N11 N10 109.5(4) . .
C23 N11 C26 128.5(4) . .
N5 N7 N8 107.7(3) . .
N7 N5 Cu1 120.6(3) . .
N7 N5 N6 111.6(4) . .
N6 N5 Cu1 127.6(3) . .
C12 N4 Cu1 108.3(3) . .
C12 N4 C18 110.4(4) . .
C18 N4 Cu1 108.5(3) . .
C6 N4 Cu1 106.9(3) . .
C6 N4 C12 111.5(4) . .
C6 N4 C18 111.2(4) . .
C5 N1 Cu1 111.4(3) . .
C1 N1 Cu1 130.6(4) . .
C1 N1 C5 117.6(4) . .
C19 N6 N5 104.1(4) . .
C11 N2 Cu1 112.4(3) . .
C7 N2 Cu1 129.2(4) . .
C7 N2 C11 118.3(5) . .
C22 N10 N11 103.3(4) . .
C27 C20 C19 120.4(4) 1_655 .
C21 C20 C19 119.5(4) . .
C21 C20 C27 119.7(4) . 1_655
N8 C19 C20 127.8(4) . .
N6 C19 N8 111.1(4) . .
N6 C19 C20 121.1(4) . .
C17 N3 Cu1 111.5(3) . .
C13 N3 Cu1 130.1(3) . .
C13 N3 C17 118.3(4) . .
N9 C23 N11 109.7(4) . .
N9 C23 H23 127(3) . .
N11 C23 H23 123(3) . .
C20 C27 H27 120.4 1_455 .
C26 C27 C20 119.1(4) . 1_455
C26 C27 H27 120.4 . .
C27 C26 N11 119.0(4) . .
C27 C26 C25 121.6(4) . .
C25 C26 N11 119.4(4) . .
C20 C21 H21 119.8 . .
C20 C21 C24 120.5(4) . 1_655
C24 C21 H21 119.8 1_655 .
N9 C22 H22 123.2 . .
N10 C22 N9 113.6(4) . .
N10 C22 H22 123.2 . .
C26 C25 H25 120.5 . .
C24 C25 C26 118.9(4) . .
C24 C25 H25 120.5 . .
N2 C11 C12 116.8(5) . .
N2 C11 C10 121.9(5) . .
C10 C11 C12 121.3(5) . .
N4 C12 C11 109.0(4) . .
N4 C12 H12A 109.9 . .
N4 C12 H12B 109.9 . .
C11 C12 H12A 109.9 . .
C11 C12 H12B 109.9 . .
H12A C12 H12B 108.3 . .
N3 C17 C18 116.1(4) . .
N3 C17 C16 122.0(5) . .
C16 C17 C18 121.9(5) . .
N4 C18 C17 109.3(4) . .
N4 C18 H18A 109.8 . .
N4 C18 H18B 109.8 . .
C17 C18 H18A 109.8 . .
C17 C18 H18B 109.8 . .
H18A C18 H18B 108.3 . .
C21 C24 H24 119.9 1_455 .
C25 C24 C21 120.1(5) . 1_455
C25 C24 H24 119.9 . .
N1 C5 C6 115.4(4) . .
N1 C5 C4 122.0(5) . .
C4 C5 C6 122.5(5) . .
N4 C6 C5 109.4(4) . .
N4 C6 H6A 109.8 . .
N4 C6 H6B 109.8 . .
C5 C6 H6A 109.8 . .
C5 C6 H6B 109.8 . .
H6A C6 H6B 108.2 . .
C5 C4 H4 120.1 . .
C3 C4 C5 119.7(5) . .
C3 C4 H4 120.1 . .
N3 C13 H13 118.7 . .
N3 C13 C14 122.7(5) . .
C14 C13 H13 118.7 . .
N1 C1 H1 118.8 . .
N1 C1 C2 122.4(5) . .
C2 C1 H1 118.8 . .
C4 C3 H3 120.1 . .
C4 C3 C2 119.8(5) . .
C2 C3 H3 120.1 . .
C1 C2 H2 120.8 . .
C3 C2 C1 118.4(5) . .
C3 C2 H2 120.8 . .
C13 C14 H14 120.6 . .
C15 C14 C13 118.8(5) . .
C15 C14 H14 120.6 . .
C17 C16 H16 120.7 . .
C15 C16 C17 118.6(5) . .
C15 C16 H16 120.7 . .
C11 C10 H10 120.5 . .
C9 C10 C11 119.1(6) . .
C9 C10 H10 120.5 . .
C14 C15 C16 119.6(5) . .
C14 C15 H15 120.2 . .
C16 C15 H15 120.2 . .
N2 C7 H7 118.7 . .
N2 C7 C8 122.6(6) . .
C8 C7 H7 118.7 . .
C10 C9 H9 120.2 . .
C10 C9 C8 119.7(6) . .
C8 C9 H9 120.2 . .
C7 C8 H8 120.7 . .
C9 C8 C7 118.5(6) . .
C9 C8 H8 120.7 . .
H1WA O1W H1WB 95.1 . .

loop_
_geom_bond_atom_site_label_1
_geom_bond_atom_site_label_2
_geom_bond_distance
_geom_bond_site_symmetry_2
Mo1 O8 1.946(3) .
Mo1 O7 1.683(3) .
Mo1 O11 1.936(3) .
Mo1 O13 2.350(3) 2_766
Mo1 O13 2.192(3) .
Mo1 O3 1.741(3) .
Mo2 O8 2.325(3) .
Mo2 O11 1.992(3) 2_766
Mo2 O6 1.694(3) .
Mo2 O4 1.906(3) .
Mo2 O13 2.361(3) 2_766
Mo2 O5 1.688(3) .
Mo3 O8 1.984(3) .
Mo3 O11 2.339(3) 2_766
Mo3 O10 1.697(3) .
Mo3 O13 2.315(3) .
Mo3 O12 1.909(3) .
Mo3 O9 1.697(3) .
Mo4 O2 1.691(3) .
Mo4 O4 1.904(3) .
Mo4 O13 2.376(3) 2_766
Mo4 O1 1.711(3) .
Mo4 O12 1.919(3) 2_766
Mo4 O3 2.372(3) .
Cu2 O1 2.325(3) 2_765
Cu2 O1 2.325(3) .
Cu2 N8 2.091(4) 2_765
Cu2 N8 2.091(4) .
Cu2 N9 1.990(3) 2_765
Cu2 N9 1.990(3) .
Cu1 N5 1.967(4) .
Cu1 N4 2.004(4) .
Cu1 N1 2.089(4) .
Cu1 N2 2.044(4) .
Cu1 N3 2.120(4) .
N8 N7 1.341(5) .
N8 C19 1.357(5) .
N9 C23 1.314(5) .
N9 C22 1.359(6) .
N11 N10 1.357(5) .
N11 C23 1.339(5) .
N11 C26 1.435(5) .
N7 N5 1.302(5) .
N5 N6 1.346(5) .
N4 C12 1.487(6) .
N4 C18 1.491(6) .
N4 C6 1.486(6) .
N1 C5 1.349(6) .
N1 C1 1.348(6) .
N6 C19 1.319(6) .
N2 C11 1.335(6) .
N2 C7 1.334(7) .
N10 C22 1.310(5) .
C20 C19 1.481(6) .
C20 C27 1.386(6) 1_655
C20 C21 1.378(6) .
N3 C17 1.343(6) .
N3 C13 1.338(6) .
C23 H23 0.95(4) .
C27 H27 0.9300 .
C27 C26 1.383(6) .
C26 C25 1.386(6) .
C21 H21 0.9300 .
C21 C24 1.397(6) 1_655
C22 H22 0.9300 .
C25 H25 0.9300 .
C25 C24 1.371(6) .
C11 C12 1.499(7) .
C11 C10 1.384(7) .
C12 H12A 0.9700 .
C12 H12B 0.9700 .
C17 C18 1.500(7) .
C17 C16 1.382(7) .
C18 H18A 0.9700 .
C18 H18B 0.9700 .
C24 H24 0.9300 .
C5 C6 1.486(6) .
C5 C4 1.378(6) .
C6 H6A 0.9700 .
C6 H6B 0.9700 .
C4 H4 0.9300 .
C4 C3 1.350(7) .
C13 H13 0.9300 .
C13 C14 1.374(7) .
C1 H1 0.9300 .
C1 C2 1.388(7) .
C3 H3 0.9300 .
C3 C2 1.373(7) .
C2 H2 0.9300 .
C14 H14 0.9300 .
C14 C15 1.365(7) .
C16 H16 0.9300 .
C16 C15 1.381(8) .
C10 H10 0.9300 .
C10 C9 1.361(8) .
C15 H15 0.9300 .
C7 H7 0.9300 .
C7 C8 1.380(9) .
C9 H9 0.9300 .
C9 C8 1.365(9) .
C8 H8 0.9300 .
O1W H1WA 0.9785 .
O1W H1WB 0.8329 .

loop_
_geom_torsion_atom_site_label_1
_geom_torsion_atom_site_label_2
_geom_torsion_atom_site_label_3
_geom_torsion_atom_site_label_4
_geom_torsion
_geom_torsion_site_symmetry_1
_geom_torsion_site_symmetry_4
Cu2 N8 N7 N5 -179.3(3) . .
Cu2 N8 C19 N6 178.2(4) . .
Cu2 N8 C19 C20 -4.9(8) . .
Cu2 N9 C23 N11 -172.1(3) . .
Cu2 N9 C22 N10 172.0(3) . .
Cu1 N5 N6 C19 173.4(3) . .
Cu1 N4 C12 C11 35.9(4) . .
Cu1 N4 C18 C17 40.3(5) . .
Cu1 N4 C6 C5 42.5(4) . .
Cu1 N1 C5 C6 5.5(5) . .
Cu1 N1 C5 C4 -173.5(4) . .
Cu1 N1 C1 C2 171.7(4) . .
Cu1 N2 C11 C12 -1.9(5) . .
Cu1 N2 C11 C10 175.4(4) . .
Cu1 N2 C7 C8 -174.6(5) . .
Cu1 N3 C17 C18 4.5(5) . .
Cu1 N3 C17 C16 -177.3(4) . .
Cu1 N3 C13 C14 175.5(4) . .
O8 Mo1 O3 Mo4 75.96(15) . .
O7 Mo1 O3 Mo4 179.24(14) . .
O11 Mo1 O3 Mo4 -76.67(15) . .
O13 Mo1 O3 Mo4 1.0(4) . .
O13 Mo1 O3 Mo4 -0.62(12) 2_766 .
N8 N7 N5 Cu1 -174.0(3) . .
N8 N7 N5 N6 0.9(5) . .
N11 N10 C22 N9 -0.2(5) . .
N11 C26 C25 C24 -178.3(4) . .
N7 N8 C19 N6 -0.3(5) . .
N7 N8 C19 C20 176.5(4) . .
N7 N5 N6 C19 -1.0(5) . .
N5 N6 C19 N8 0.8(5) . .
N5 N6 C19 C20 -176.3(4) . .
N1 C5 C6 N4 -32.1(6) . .
N1 C5 C4 C3 -0.5(8) . .
N1 C1 C2 C3 1.6(9) . .
N2 C11 C12 N4 -22.7(6) . .
N2 C11 C10 C9 0.0(9) . .
N2 C7 C8 C9 0.0(11) . .
N10 N11 C23 N9 0.1(5) . .
N10 N11 C26 C27 5.9(6) . .
N10 N11 C26 C25 -174.9(4) . .
C20 C27 C26 N11 177.3(4) 1_455 .
C20 C27 C26 C25 -2.0(7) 1_455 .
C19 N8 N7 N5 -0.3(5) . .
C19 C20 C21 C24 -172.1(4) . 1_655
N3 C17 C18 N4 -29.5(6) . .
N3 C17 C16 C15 0.3(8) . .
N3 C13 C14 C15 1.7(8) . .
C23 N9 C22 N10 0.2(5) . .
C23 N11 N10 C22 0.0(5) . .
C23 N11 C26 C27 -171.4(4) . .
C23 N11 C26 C25 7.8(7) . .
C27 C20 C19 N8 120.2(5) 1_655 .
C27 C20 C19 N6 -63.2(6) 1_655 .
C27 C20 C21 C24 0.4(7) 1_655 1_655
C27 C26 C25 C24 1.0(7) . .
C26 N11 N10 C22 -177.8(4) . .
C26 N11 C23 N9 177.7(4) . .
C26 C25 C24 C21 0.7(7) . 1_455
C21 C20 C19 N8 -67.3(6) . .
C21 C20 C19 N6 109.3(5) . .
C22 N9 C23 N11 -0.2(5) . .
C11 N2 C7 C8 0.4(9) . .
C11 C10 C9 C8 0.5(10) . .
C12 N4 C18 C17 158.8(4) . .
C12 N4 C6 C5 -75.6(5) . .
C12 C11 C10 C9 177.1(6) . .
C17 N3 C13 C14 0.1(7) . .
C17 C16 C15 C14 1.4(9) . .
C18 N4 C12 C11 -82.7(5) . .
C18 N4 C6 C5 160.7(4) . .
C18 C17 C16 C15 178.4(5) . .
C5 N1 C1 C2 -1.4(8) . .
C5 C4 C3 C2 0.8(8) . .
C6 N4 C12 C11 153.2(4) . .
C6 N4 C18 C17 -77.0(5) . .
C6 C5 C4 C3 -179.5(5) . .
C4 C5 C6 N4 147.0(5) . .
C4 C3 C2 C1 -1.3(8) . .
C13 N3 C17 C18 -179.2(4) . .
C13 N3 C17 C16 -1.1(7) . .
C13 C14 C15 C16 -2.4(8) . .
C1 N1 C5 C6 179.9(5) . .
C1 N1 C5 C4 0.8(7) . .
C16 C17 C18 N4 152.3(5) . .
C10 C11 C12 N4 160.0(5) . .
C10 C9 C8 C7 -0.5(11) . .
C7 N2 C11 C12 -177.7(5) . .
C7 N2 C11 C10 -0.4(8) . .
